data_7047587
loop_
_publ_author_name
'Arumugam, Ramar'
'Shankar, Bhaskaran'
'Shanmugam, Ramasamy'
'Arumuganathan, T.'
'Sathiyendiran, Malaichamy'

_publ_section_title
;
 Phosphine oxide-based tricarbonylrhenium(i) complexes from
 phosphine/phosphine oxide and dihydroxybenzoquinones.
;
_journal_issue 39
_journal_name_full 'Dalton transactions (Cambridge, England : 2003)'
_journal_page_first 13894
_journal_page_last 13901
_journal_paper_doi 10.1039/c8dt02985g
_journal_volume 47
_journal_year 2018
_chemical_formula_moiety 'C48 H66 Cl2 O12 P2 Re2'
_chemical_formula_sum 'C48 H66 Cl2 O12 P2 Re2'
_chemical_formula_weight 1340.24
_space_group_crystal_system triclinic
_space_group_IT_number 2
_space_group_name_Hall '-P 1'
_space_group_name_H-M_alt 'P -1'
_symmetry_space_group_name_Hall '-P 1'
_symmetry_space_group_name_H-M 'P -1'
_atom_sites_solution_hydrogens geom
_audit_creation_method SHELXL-2018/3
_audit_update_record
;
2018-08-26 deposited with the CCDC.
2018-09-03 downloaded from the CCDC.
;
_cell_angle_alpha 95.666(7)
_cell_angle_beta 104.060(9)
_cell_angle_gamma 98.898(9)
_cell_formula_units_Z 2
_cell_length_a 9.381(2)
_cell_length_b 15.843(4)
_cell_length_c 17.889(4)
_cell_measurement_reflns_used 9985
_cell_measurement_temperature 100(2)
_cell_measurement_theta_max 27.54
_cell_measurement_theta_min 2.27
_cell_volume 2522.1(10)
_computing_cell_refinement 'Bruker SAINT'
_computing_data_collection 'Bruker APEX2'
_computing_data_reduction 'Bruker SAINT'
_computing_molecular_graphics 'Bruker SHELXTL'
_computing_publication_material 'Bruker SHELXTL'
_computing_structure_refinement 'SHELXL-2018/3 (Sheldrick, 2018)'
_computing_structure_solution 'SHELXS-97 (Sheldrick 2008)'
_diffrn_ambient_temperature 100(2)
_diffrn_measured_fraction_theta_full 0.890
_diffrn_measured_fraction_theta_max 0.893
_diffrn_measurement_device_type 'Bruker APEX-II CCD'
_diffrn_measurement_method '\f and \w scans'
_diffrn_radiation_type MoK\a
_diffrn_radiation_wavelength 0.71073
_diffrn_reflns_av_unetI/netI 0.1337
_diffrn_reflns_Laue_measured_fraction_full 0.890
_diffrn_reflns_Laue_measured_fraction_max 0.893
_diffrn_reflns_limit_h_max 11
_diffrn_reflns_limit_h_min -11
_diffrn_reflns_limit_k_max 18
_diffrn_reflns_limit_k_min -18
_diffrn_reflns_limit_l_max 21
_diffrn_reflns_limit_l_min -21
_diffrn_reflns_number 20990
_diffrn_reflns_point_group_measured_fraction_full 0.890
_diffrn_reflns_point_group_measured_fraction_max 0.893
_diffrn_reflns_theta_full 25.055
_diffrn_reflns_theta_max 25.055
_diffrn_reflns_theta_min 2.498
_exptl_absorpt_coefficient_mu 5.024
_exptl_absorpt_correction_T_max 0.787
_exptl_absorpt_correction_T_min 0.689
_exptl_absorpt_correction_type multi-scan
_exptl_absorpt_process_details SADABS
_exptl_crystal_colour 'Dark red'
_exptl_crystal_density_diffrn 1.765
_exptl_crystal_description Needle
_exptl_crystal_F_000 1328
_exptl_crystal_size_max 0.080
_exptl_crystal_size_mid 0.070
_exptl_crystal_size_min 0.050
_refine_diff_density_max 5.749
_refine_diff_density_min -4.469
_refine_diff_density_rms 0.480
_refine_ls_extinction_method none
_refine_ls_goodness_of_fit_ref 1.111
_refine_ls_hydrogen_treatment constr
_refine_ls_matrix_type full
_refine_ls_number_parameters 297
_refine_ls_number_reflns 20990
_refine_ls_number_restraints 4
_refine_ls_restrained_S_all 1.111
_refine_ls_R_factor_all 0.2105
_refine_ls_R_factor_gt 0.1546
_refine_ls_shift/su_max 0.000
_refine_ls_shift/su_mean 0.000
_refine_ls_structure_factor_coef Fsqd
_refine_ls_weighting_details 'w=1/[\s^2^(Fo^2^)+(0.0469P)^2^+412.3304P] where P=(Fo^2^+2Fc^2^)/3'
_refine_ls_weighting_scheme calc
_refine_ls_wR_factor_gt 0.3658
_refine_ls_wR_factor_ref 0.4019
_reflns_Friedel_coverage 0.000
_reflns_number_gt 14228
_reflns_number_total 20990
_reflns_threshold_expression 'I > 2\s(I)'
_cod_data_source_file c8dt02985g2.cif
_cod_data_source_block Compound_5
_cod_depositor_comments 'Adding full bibliography for 7047584--7047588.cif.'
_cod_original_cell_volume 2522.2(10)
_cod_database_code 7047587
_shelx_shelxl_version_number 2018/3
_shelx_space_group_comment
;
The symmetry employed for this shelxl refinement is uniquely defined
by the following loop, which should always be used as a source of
symmetry information in preference to the above space-group names.
They are only intended as comments.
;
_shelx_estimated_absorpt_t_min 0.689
_shelx_estimated_absorpt_t_max 0.787

loop_
_space_group_symop_operation_xyz
'x, y, z'
'-x, -y, -z'

loop_
_atom_site_label
_atom_site_type_symbol
_atom_site_fract_x
_atom_site_fract_y
_atom_site_fract_z
_atom_site_U_iso_or_equiv
_atom_site_adp_type
_atom_site_occupancy
_atom_site_site_symmetry_order
_atom_site_calc_flag
_atom_site_refinement_flags_posn
_atom_site_refinement_flags_adp
Re2 Re 0.6585(2) 0.29945(9) 0.08578(9) 0.0451(6) Uani 1 1 d . .
Re1 Re 0.4300(2) 0.22886(9) 0.58694(9) 0.0412(5) Uani 1 1 d . .
P2 P 0.2874(13) 0.2105(5) -0.0158(5) 0.030(2) Uani 1 1 d . .
P1 P 0.7033(13) 0.2891(5) 0.4893(5) 0.032(2) Uani 1 1 d . .
O6 O 0.352(3) 0.1324(13) 0.4870(12) 0.028(5) Uiso 1 1 d . .
O5 O 0.526(3) 0.1206(13) 0.6224(12) 0.028(5) Uiso 1 1 d . .
O10 O 0.420(4) 0.2704(16) 0.0384(14) 0.041(6) Uiso 1 1 d . .
O11 O 0.596(3) 0.4183(14) 0.1231(12) 0.030(5) Uiso 1 1 d . .
O12 O 0.638(3) 0.3661(13) -0.0113(11) 0.027(5) Uiso 1 1 d . .
C48 C 0.560(5) 0.430(2) -0.0088(18) 0.040(9) Uiso 1 1 d D .
C15 C 0.450(5) 0.275(2) 0.3640(18) 0.031(7) Uiso 1 1 d . .
H15A H 0.486248 0.238647 0.326785 0.037 Uiso 1 1 calc R U
H15B H 0.401493 0.236517 0.394828 0.037 Uiso 1 1 calc R U
C49 C 0.525(6) 0.468(3) -0.0744(18) 0.047(10) Uiso 1 1 d D .
O9 O 0.741(4) 0.1356(16) 0.0106(14) 0.044(6) Uiso 1 1 d . .
O8 O 0.648(4) 0.2119(18) 0.2276(16) 0.053(7) Uiso 1 1 d . .
O7 O 0.992(5) 0.368(2) 0.1636(19) 0.066(9) Uiso 1 1 d . .
C26 C 0.650(5) 0.241(2) 0.1762(18) 0.030(7) Uiso 1 1 d . .
C34 C 0.281(6) 0.086(2) 0.081(2) 0.044(9) Uiso 1 1 d . .
H34A H 0.375961 0.119417 0.116167 0.052 Uiso 1 1 calc R U
H34B H 0.307583 0.046768 0.043082 0.052 Uiso 1 1 calc R U
C3 C 0.335(5) 0.319(2) 0.5430(18) 0.029(7) Uiso 1 1 d . .
O3 O 0.277(3) 0.3709(15) 0.5172(13) 0.039(6) Uiso 1 1 d . .
C2 C 0.533(5) 0.316(2) 0.6757(17) 0.034(8) Uiso 1 1 d D .
C11 C 0.662(5) 0.407(2) 0.375(2) 0.042(9) Uiso 1 1 d . .
H11A H 0.741711 0.450495 0.411412 0.051 Uiso 1 1 calc R U
H11B H 0.707485 0.375145 0.339000 0.051 Uiso 1 1 calc R U
O4 O 0.616(3) 0.2422(15) 0.5409(13) 0.036(6) Uiso 1 1 d . .
O1 O 0.166(4) 0.1810(19) 0.6574(17) 0.058(8) Uiso 1 1 d . .
C23 C 0.523(5) 0.061(2) 0.565(2) 0.038(8) Uiso 1 1 d . .
C30 C 0.058(6) 0.147(3) 0.149(2) 0.052(11) Uiso 1 1 d . .
H30A H -0.033204 0.108766 0.115008 0.062 Uiso 1 1 calc R U
H30B H 0.026893 0.185823 0.186171 0.062 Uiso 1 1 calc R U
C41 C 0.165(5) 0.272(2) -0.072(2) 0.042(9) Uiso 1 1 d . .
H41 H 0.209625 0.288710 -0.114783 0.051 Uiso 1 1 calc R U
C47 C 0.549(5) 0.459(2) 0.0650(17) 0.038(9) Uiso 1 1 d D .
C37 C 0.317(6) -0.002(3) -0.166(2) 0.050(10) Uiso 1 1 d . .
H37A H 0.247702 -0.055592 -0.193221 0.060 Uiso 1 1 calc R U
H37B H 0.397976 -0.017506 -0.126088 0.060 Uiso 1 1 calc R U
C46 C 0.155(5) 0.359(2) -0.025(2) 0.041(9) Uiso 1 1 d . .
H46A H 0.096558 0.348173 0.013623 0.050 Uiso 1 1 calc R U
H46B H 0.256525 0.391243 0.003402 0.050 Uiso 1 1 calc R U
C35 C 0.347(6) 0.137(2) -0.080(2) 0.044(10) Uiso 1 1 d . .
H35 H 0.429971 0.114706 -0.046235 0.053 Uiso 1 1 calc R U
C44 C -0.086(6) 0.365(3) -0.120(3) 0.056(11) Uiso 1 1 d . .
H44A H -0.140896 0.400744 -0.154610 0.068 Uiso 1 1 calc R U
H44B H -0.134601 0.357235 -0.076863 0.068 Uiso 1 1 calc R U
C31 C 0.160(6) 0.091(3) 0.194(2) 0.056(11) Uiso 1 1 d . .
H31A H 0.104891 0.055077 0.223944 0.067 Uiso 1 1 calc R U
H31B H 0.248418 0.128562 0.231216 0.067 Uiso 1 1 calc R U
C39 C 0.493(6) 0.129(3) -0.181(2) 0.052(11) Uiso 1 1 d . .
H39A H 0.577389 0.114084 -0.142072 0.063 Uiso 1 1 calc R U
H39B H 0.534691 0.158831 -0.218722 0.063 Uiso 1 1 calc R U
C6 C 1.085(6) 0.398(2) 0.666(2) 0.043(9) Uiso 1 1 d . .
H6A H 1.156474 0.418460 0.636295 0.051 Uiso 1 1 calc R U
H6B H 1.140134 0.371395 0.709682 0.051 Uiso 1 1 calc R U
C17 C 0.916(5) 0.246(2) 0.408(2) 0.040(9) Uiso 1 1 d . .
H17A H 0.895560 0.294007 0.378893 0.048 Uiso 1 1 calc R U
H17B H 1.002455 0.267798 0.454001 0.048 Uiso 1 1 calc R U
C40 C 0.420(5) 0.187(2) -0.1408(19) 0.037(8) Uiso 1 1 d . .
H40A H 0.341634 0.206591 -0.179261 0.044 Uiso 1 1 calc R U
H40B H 0.494624 0.238517 -0.112162 0.044 Uiso 1 1 calc R U
C18 C 0.954(7) 0.177(3) 0.358(3) 0.059(12) Uiso 1 1 d . .
H18A H 1.046064 0.200139 0.343289 0.071 Uiso 1 1 calc R U
H18B H 0.872051 0.159125 0.309752 0.071 Uiso 1 1 calc R U
C42 C -0.001(6) 0.223(3) -0.112(2) 0.052(11) Uiso 1 1 d . .
H42A H 0.002310 0.168179 -0.142936 0.062 Uiso 1 1 calc R U
H42B H -0.052665 0.208909 -0.071808 0.062 Uiso 1 1 calc R U
C25 C 0.870(6) 0.342(3) 0.129(2) 0.045(9) Uiso 1 1 d . .
C14 C 0.338(5) 0.327(2) 0.320(2) 0.044(9) Uiso 1 1 d . .
H14A H 0.253756 0.285863 0.283537 0.052 Uiso 1 1 calc R U
H14B H 0.297890 0.358639 0.358029 0.052 Uiso 1 1 calc R U
C38 C 0.385(6) 0.042(2) -0.225(2) 0.045(10) Uiso 1 1 d . .
H38A H 0.304662 0.055367 -0.266912 0.054 Uiso 1 1 calc R U
H38B H 0.441158 0.004101 -0.248198 0.054 Uiso 1 1 calc R U
C43 C -0.090(7) 0.276(3) -0.166(3) 0.059(12) Uiso 1 1 d . .
H43A H -0.194788 0.244953 -0.186090 0.071 Uiso 1 1 calc R U
H43B H -0.046899 0.283910 -0.210320 0.071 Uiso 1 1 calc R U
C22 C 0.418(5) 0.068(2) 0.4877(18) 0.029(7) Uiso 1 1 d . .
C20 C 0.852(6) 0.066(3) 0.427(3) 0.056(11) Uiso 1 1 d . .
H20A H 0.869626 0.015458 0.453724 0.067 Uiso 1 1 calc R U
H20B H 0.764174 0.046414 0.381034 0.067 Uiso 1 1 calc R U
C27 C 0.708(5) 0.194(2) 0.0419(17) 0.028(7) Uiso 1 1 d . .
C7 C 1.027(6) 0.475(3) 0.700(2) 0.048(10) Uiso 1 1 d . .
H7A H 0.966587 0.456053 0.735250 0.058 Uiso 1 1 calc R U
H7B H 1.113199 0.519657 0.730340 0.058 Uiso 1 1 calc R U
C19 C 0.979(5) 0.097(2) 0.401(2) 0.042(9) Uiso 1 1 d . .
H19A H 0.997176 0.050633 0.364581 0.051 Uiso 1 1 calc R U
H19B H 1.068079 0.113091 0.445667 0.051 Uiso 1 1 calc R U
C9 C 0.796(5) 0.447(2) 0.586(2) 0.041(9) Uiso 1 1 d . .
H9A H 0.725827 0.427301 0.616574 0.050 Uiso 1 1 calc R U
H9B H 0.741757 0.471947 0.541090 0.050 Uiso 1 1 calc R U
C28 C 0.214(7) 0.145(3) 0.041(3) 0.057(12) Uiso 1 1 d . .
H28 H 0.125743 0.106937 0.002119 0.068 Uiso 1 1 calc R U
C10 C 0.586(4) 0.344(2) 0.4202(17) 0.026(7) Uiso 1 1 d . .
H10 H 0.538902 0.379878 0.452442 0.032 Uiso 1 1 calc R U
C5 C 0.964(5) 0.331(2) 0.6146(19) 0.035(8) Uiso 1 1 d D .
H5A H 0.905934 0.298891 0.645931 0.042 Uiso 1 1 calc R U
H5B H 1.006723 0.288636 0.585893 0.042 Uiso 1 1 calc R U
C32 C 0.211(6) 0.031(2) 0.130(2) 0.044(9) Uiso 1 1 d . .
H32A H 0.283314 -0.002562 0.156944 0.053 Uiso 1 1 calc R U
H32B H 0.122702 -0.009955 0.096835 0.053 Uiso 1 1 calc R U
C16 C 0.778(5) 0.210(2) 0.4362(19) 0.034(8) Uiso 1 1 d . .
H16 H 0.696649 0.183814 0.388569 0.041 Uiso 1 1 calc R U
C45 C 0.077(7) 0.411(3) -0.086(3) 0.061(12) Uiso 1 1 d . .
H45A H 0.080988 0.470159 -0.061842 0.073 Uiso 1 1 calc R U
H45B H 0.128445 0.413802 -0.128236 0.073 Uiso 1 1 calc R U
C36 C 0.235(6) 0.055(3) -0.128(2) 0.051(11) Uiso 1 1 d . .
H36A H 0.186932 0.023376 -0.093052 0.062 Uiso 1 1 calc R U
H36B H 0.156511 0.072514 -0.167969 0.062 Uiso 1 1 calc R U
C21 C 0.814(6) 0.137(2) 0.484(2) 0.045(10) Uiso 1 1 d . .
H21A H 0.727336 0.113076 0.502461 0.054 Uiso 1 1 calc R U
H21B H 0.900877 0.158519 0.529425 0.054 Uiso 1 1 calc R U
C13 C 0.406(5) 0.389(2) 0.276(2) 0.042(9) Uiso 1 1 d . .
H13A H 0.330527 0.421759 0.250986 0.050 Uiso 1 1 calc R U
H13B H 0.437186 0.356624 0.233914 0.050 Uiso 1 1 calc R U
C8 C 0.935(5) 0.514(2) 0.638(2) 0.043(9) Uiso 1 1 d . .
H8A H 0.996911 0.537632 0.604294 0.052 Uiso 1 1 calc R U
H8B H 0.898865 0.563234 0.661842 0.052 Uiso 1 1 calc R U
C1 C 0.268(5) 0.208(2) 0.6308(19) 0.033(8) Uiso 1 1 d . .
C12 C 0.541(6) 0.451(3) 0.328(2) 0.051(11) Uiso 1 1 d . .
H12A H 0.506697 0.488606 0.365243 0.061 Uiso 1 1 calc R U
H12B H 0.586532 0.488654 0.295841 0.061 Uiso 1 1 calc R U
O2 O 0.583(5) 0.356(2) 0.7330(18) 0.075(10) Uiso 1 1 d D .
Cl2 Cl 0.532(4) 0.4311(14) -0.1593(14) 0.163(12) Uani 1 1 d D .
C24 C 0.597(5) -0.009(2) 0.5789(19) 0.035(8) Uiso 1 1 d . .
C4 C 0.865(7) 0.374(3) 0.559(3) 0.075(15) Uiso 1 1 d D .
H4 H 0.927450 0.398829 0.525266 0.090 Uiso 1 1 calc R U
C29 C 0.132(7) 0.199(3) 0.101(3) 0.057(12) Uiso 1 1 d . .
H29A H 0.209055 0.244804 0.135904 0.069 Uiso 1 1 calc R U
H29B H 0.056500 0.226928 0.068700 0.069 Uiso 1 1 calc R U
Cl1 Cl 0.700(3) -0.0164(12) 0.6631(9) 0.118(8) Uani 1 1 d . .

loop_
_atom_site_aniso_label
_atom_site_aniso_U_11
_atom_site_aniso_U_22
_atom_site_aniso_U_33
_atom_site_aniso_U_23
_atom_site_aniso_U_13
_atom_site_aniso_U_12
Re2 0.0586(16) 0.0263(8) 0.0453(9) -0.0001(6) 0.0043(8) 0.0105(8)
Re1 0.0441(14) 0.0326(8) 0.0484(9) 0.0044(6) 0.0141(8) 0.0095(8)
P2 0.031(7) 0.019(4) 0.040(4) 0.001(3) 0.014(4) 0.004(4)
P1 0.029(7) 0.025(4) 0.042(5) 0.007(3) 0.007(4) 0.004(4)
Cl2 0.23(4) 0.104(15) 0.16(2) 0.038(14) 0.04(2) 0.055(18)
Cl1 0.16(2) 0.108(13) 0.081(10) 0.017(9) 0.006(11) 0.064(14)

loop_
_atom_type_symbol
_atom_type_description
_atom_type_scat_dispersion_real
_atom_type_scat_dispersion_imag
_atom_type_scat_source
C C 0.0033 0.0016 'International Tables Vol C Tables 4.2.6.8 and 6.1.1.4'
H H 0.0000 0.0000 'International Tables Vol C Tables 4.2.6.8 and 6.1.1.4'
O O 0.0106 0.0060 'International Tables Vol C Tables 4.2.6.8 and 6.1.1.4'
P P 0.1023 0.0942 'International Tables Vol C Tables 4.2.6.8 and 6.1.1.4'
Re Re -1.0185 7.2310 'International Tables Vol C Tables 4.2.6.8 and 6.1.1.4'
Cl Cl 0.1484 0.1585 'International Tables Vol C Tables 4.2.6.8 and 6.1.1.4'

loop_
_geom_angle_atom_site_label_1
_geom_angle_atom_site_label_2
_geom_angle_atom_site_label_3
_geom_angle
_geom_angle_site_symmetry_1
_geom_angle_site_symmetry_3
C25 Re2 C27 88.1(17) . .
C25 Re2 C26 90.6(16) . .
C27 Re2 C26 85.7(14) . .
C25 Re2 O12 95.6(14) . .
C27 Re2 O12 99.2(11) . .
C26 Re2 O12 172.2(14) . .
C25 Re2 O11 93.9(14) . .
C27 Re2 O11 174.6(10) . .
C26 Re2 O11 99.3(12) . .
O12 Re2 O11 75.6(8) . .
C25 Re2 O10 172.0(14) . .
C27 Re2 O10 99.1(13) . .
C26 Re2 O10 93.2(14) . .
O12 Re2 O10 80.0(10) . .
O11 Re2 O10 78.5(10) . .
C1 Re1 C3 85.3(16) . .
C1 Re1 C2 89.3(17) . .
C3 Re1 C2 85.9(14) . .
C1 Re1 O4 175.1(12) . .
C3 Re1 O4 99.5(14) . .
C2 Re1 O4 92.0(15) . .
C1 Re1 O6 99.2(13) . .
C3 Re1 O6 97.9(11) . .
C2 Re1 O6 170.9(15) . .
O4 Re1 O6 79.3(10) . .
C1 Re1 O5 96.4(13) . .
C3 Re1 O5 173.3(11) . .
C2 Re1 O5 100.5(12) . .
O4 Re1 O5 78.7(10) . .
O6 Re1 O5 75.5(8) . .
O10 P2 C28 106(2) . .
O10 P2 C35 111(2) . .
C28 P2 C35 103(2) . .
O10 P2 C41 109.7(16) . .
C28 P2 C41 117(2) . .
C35 P2 C41 110.0(19) . .
O4 P1 C16 108.8(16) . .
O4 P1 C10 112.2(17) . .
C16 P1 C10 109.2(16) . .
O4 P1 C4 107(2) . .
C16 P1 C4 111(2) . .
C10 P1 C4 109.1(16) . .
C22 O6 Re1 116(2) . .
C23 O5 Re1 115(2) . .
P2 O10 Re2 147.2(18) . .
C47 O11 Re2 112(2) . .
C48 O12 Re2 114(2) . .
O12 C48 C49 117(3) . .
O12 C48 C47 114(3) . .
C49 C48 C47 128(4) . .
C14 C15 C10 107(3) . .
C14 C15 H15A 110.4 . .
C10 C15 H15A 110.4 . .
C14 C15 H15B 110.4 . .
C10 C15 H15B 110.4 . .
H15A C15 H15B 108.6 . .
C48 C49 C47 113(3) . 2_665
C48 C49 Cl2 127(3) . .
C47 C49 Cl2 119(3) 2_665 .
O8 C26 Re2 177(3) . .
C28 C34 C32 125(5) . .
C28 C34 H34A 106.2 . .
C32 C34 H34A 106.2 . .
C28 C34 H34B 106.2 . .
C32 C34 H34B 106.2 . .
H34A C34 H34B 106.4 . .
O3 C3 Re1 178(4) . .
O2 C2 Re1 168(4) . .
C12 C11 C10 108(4) . .
C12 C11 H11A 110.1 . .
C10 C11 H11A 110.1 . .
C12 C11 H11B 110.1 . .
C10 C11 H11B 110.1 . .
H11A C11 H11B 108.4 . .
P1 O4 Re1 148.4(16) . .
O5 C23 C24 121(3) . .
O5 C23 C22 115(3) . .
C24 C23 C22 123(3) . .
C29 C30 C31 113(5) . .
C29 C30 H30A 109.1 . .
C31 C30 H30A 109.1 . .
C29 C30 H30B 109.1 . .
C31 C30 H30B 109.1 . .
H30A C30 H30B 107.8 . .
C46 C41 C42 108(4) . .
C46 C41 P2 114(3) . .
C42 C41 P2 116(3) . .
C46 C41 H41 106.2 . .
C42 C41 H41 106.2 . .
P2 C41 H41 106.2 . .
O11 C47 C48 120(3) . .
O11 C47 C49 121(3) . 2_665
C48 C47 C49 118(3) . 2_665
C36 C37 C38 112(4) . .
C36 C37 H37A 109.3 . .
C38 C37 H37A 109.3 . .
C36 C37 H37B 109.3 . .
C38 C37 H37B 109.3 . .
H37A C37 H37B 108.0 . .
C45 C46 C41 105(3) . .
C45 C46 H46A 110.7 . .
C41 C46 H46A 110.7 . .
C45 C46 H46B 110.7 . .
C41 C46 H46B 110.7 . .
H46A C46 H46B 108.8 . .
C36 C35 C40 107(3) . .
C36 C35 P2 120(4) . .
C40 C35 P2 111(2) . .
C36 C35 H35 105.5 . .
C40 C35 H35 105.5 . .
P2 C35 H35 105.5 . .
C45 C44 C43 109(5) . .
C45 C44 H44A 109.9 . .
C43 C44 H44A 109.9 . .
C45 C44 H44B 109.9 . .
C43 C44 H44B 109.9 . .
H44A C44 H44B 108.3 . .
C30 C31 C32 107(3) . .
C30 C31 H31A 110.4 . .
C32 C31 H31A 110.4 . .
C30 C31 H31B 110.4 . .
C32 C31 H31B 110.4 . .
H31A C31 H31B 108.6 . .
C40 C39 C38 114(5) . .
C40 C39 H39A 108.8 . .
C38 C39 H39A 108.8 . .
C40 C39 H39B 108.8 . .
C38 C39 H39B 108.8 . .
H39A C39 H39B 107.7 . .
C5 C6 C7 113(4) . .
C5 C6 H6A 109.0 . .
C7 C6 H6A 109.0 . .
C5 C6 H6B 109.0 . .
C7 C6 H6B 109.0 . .
H6A C6 H6B 107.8 . .
C18 C17 C16 111(3) . .
C18 C17 H17A 109.5 . .
C16 C17 H17A 109.5 . .
C18 C17 H17B 109.5 . .
C16 C17 H17B 109.5 . .
H17A C17 H17B 108.1 . .
C39 C40 C35 109(3) . .
C39 C40 H40A 109.9 . .
C35 C40 H40A 109.9 . .
C39 C40 H40B 109.9 . .
C35 C40 H40B 109.9 . .
H40A C40 H40B 108.3 . .
C17 C18 C19 111(4) . .
C17 C18 H18A 109.4 . .
C19 C18 H18A 109.4 . .
C17 C18 H18B 109.4 . .
C19 C18 H18B 109.4 . .
H18A C18 H18B 108.0 . .
C43 C42 C41 112(4) . .
C43 C42 H42A 109.1 . .
C41 C42 H42A 109.1 . .
C43 C42 H42B 109.1 . .
C41 C42 H42B 109.1 . .
H42A C42 H42B 107.9 . .
O7 C25 Re2 172(4) . .
C13 C14 C15 113(4) . .
C13 C14 H14A 108.9 . .
C15 C14 H14A 108.9 . .
C13 C14 H14B 108.9 . .
C15 C14 H14B 108.9 . .
H14A C14 H14B 107.7 . .
C37 C38 C39 108(3) . .
C37 C38 H38A 110.0 . .
C39 C38 H38A 110.0 . .
C37 C38 H38B 110.0 . .
C39 C38 H38B 110.0 . .
H38A C38 H38B 108.4 . .
C42 C43 C44 109(4) . .
C42 C43 H43A 109.8 . .
C44 C43 H43A 109.8 . .
C42 C43 H43B 109.8 . .
C44 C43 H43B 109.8 . .
H43A C43 H43B 108.2 . .
O6 C22 C24 123(3) . 2_656
O6 C22 C23 115(3) . .
C24 C22 C23 121(3) 2_656 .
C19 C20 C21 112(4) . .
C19 C20 H20A 109.1 . .
C21 C20 H20A 109.1 . .
C19 C20 H20B 109.1 . .
C21 C20 H20B 109.1 . .
H20A C20 H20B 107.9 . .
O9 C27 Re2 174(3) . .
C8 C7 C6 112(3) . .
C8 C7 H7A 109.2 . .
C6 C7 H7A 109.2 . .
C8 C7 H7B 109.2 . .
C6 C7 H7B 109.2 . .
H7A C7 H7B 107.9 . .
C20 C19 C18 110(4) . .
C20 C19 H19A 109.6 . .
C18 C19 H19A 109.6 . .
C20 C19 H19B 109.6 . .
C18 C19 H19B 109.6 . .
H19A C19 H19B 108.1 . .
C4 C9 C8 103(4) . .
C4 C9 H9A 111.1 . .
C8 C9 H9A 111.1 . .
C4 C9 H9B 111.1 . .
C8 C9 H9B 111.1 . .
H9A C9 H9B 109.1 . .
C34 C28 C29 107(4) . .
C34 C28 P2 127(5) . .
C29 C28 P2 112(3) . .
C34 C28 H28 102.7 . .
C29 C28 H28 102.7 . .
P2 C28 H28 102.7 . .
C11 C10 C15 112(3) . .
C11 C10 P1 119(3) . .
C15 C10 P1 110(2) . .
C11 C10 H10 104.9 . .
C15 C10 H10 104.9 . .
P1 C10 H10 104.9 . .
C6 C5 C4 108(3) . .
C6 C5 H5A 110.1 . .
C4 C5 H5A 110.1 . .
C6 C5 H5B 110.1 . .
C4 C5 H5B 110.1 . .
H5A C5 H5B 108.4 . .
C34 C32 C31 109(3) . .
C34 C32 H32A 109.8 . .
C31 C32 H32A 109.8 . .
C34 C32 H32B 109.8 . .
C31 C32 H32B 109.8 . .
H32A C32 H32B 108.2 . .
C21 C16 C17 109(4) . .
C21 C16 P1 111(3) . .
C17 C16 P1 117(2) . .
C21 C16 H16 106.8 . .
C17 C16 H16 106.8 . .
P1 C16 H16 106.8 . .
C44 C45 C46 109(4) . .
C44 C45 H45A 109.9 . .
C46 C45 H45A 109.9 . .
C44 C45 H45B 109.9 . .
C46 C45 H45B 109.9 . .
H45A C45 H45B 108.3 . .
C37 C36 C35 110(5) . .
C37 C36 H36A 109.7 . .
C35 C36 H36A 109.7 . .
C37 C36 H36B 109.7 . .
C35 C36 H36B 109.7 . .
H36A C36 H36B 108.2 . .
C16 C21 C20 106(3) . .
C16 C21 H21A 110.5 . .
C20 C21 H21A 110.5 . .
C16 C21 H21B 110.5 . .
C20 C21 H21B 110.5 . .
H21A C21 H21B 108.7 . .
C14 C13 C12 111(3) . .
C14 C13 H13A 109.3 . .
C12 C13 H13A 109.3 . .
C14 C13 H13B 109.3 . .
C12 C13 H13B 109.3 . .
H13A C13 H13B 108.0 . .
C7 C8 C9 112(3) . .
C7 C8 H8A 109.2 . .
C9 C8 H8A 109.2 . .
C7 C8 H8B 109.2 . .
C9 C8 H8B 109.2 . .
H8A C8 H8B 107.9 . .
O1 C1 Re1 170(3) . .
C13 C12 C11 114(3) . .
C13 C12 H12A 108.7 . .
C11 C12 H12A 108.7 . .
C13 C12 H12B 108.7 . .
C11 C12 H12B 108.7 . .
H12A C12 H12B 107.6 . .
C22 C24 C23 115(3) 2_656 .
C22 C24 Cl1 123(3) 2_656 .
C23 C24 Cl1 122(3) . .
C5 C4 C9 122(4) . .
C5 C4 P1 110(3) . .
C9 C4 P1 107(4) . .
C5 C4 H4 105.7 . .
C9 C4 H4 105.7 . .
P1 C4 H4 105.7 . .
C30 C29 C28 116(4) . .
C30 C29 H29A 108.2 . .
C28 C29 H29A 108.2 . .
C30 C29 H29B 108.2 . .
C28 C29 H29B 108.2 . .
H29A C29 H29B 107.4 . .

loop_
_geom_bond_atom_site_label_1
_geom_bond_atom_site_label_2
_geom_bond_distance
_geom_bond_site_symmetry_2
Re2 C25 1.93(5) .
Re2 C27 1.95(3) .
Re2 C26 1.95(3) .
Re2 O12 2.11(2) .
Re2 O11 2.15(2) .
Re2 O10 2.15(3) .
Re1 C1 1.88(5) .
Re1 C3 1.93(3) .
Re1 C2 1.95(3) .
Re1 O4 2.09(3) .
Re1 O6 2.13(2) .
Re1 O5 2.14(2) .
P2 O10 1.50(3) .
P2 C28 1.71(5) .
P2 C35 1.80(4) .
P2 C41 1.81(4) .
P1 O4 1.55(3) .
P1 C16 1.82(4) .
P1 C10 1.82(3) .
P1 C4 1.95(6) .
O6 C22 1.27(4) .
O5 C23 1.31(4) .
O11 C47 1.30(4) .
O12 C48 1.35(5) .
C48 C49 1.36(5) .
C48 C47 1.39(3) .
C15 C14 1.54(5) .
C15 C10 1.60(5) .
C15 H15A 0.9900 .
C15 H15B 0.9900 .
C49 C47 1.45(6) 2_665
C49 Cl2 1.59(3) .
O9 C27 1.15(4) .
O8 C26 1.07(4) .
O7 C25 1.15(6) .
C34 C28 1.37(6) .
C34 C32 1.49(6) .
C34 H34A 0.9900 .
C34 H34B 0.9900 .
C3 O3 1.13(4) .
C2 O2 1.10(3) .
C11 C12 1.54(6) .
C11 C10 1.55(5) .
C11 H11A 0.9900 .
C11 H11B 0.9900 .
O1 C1 1.20(5) .
C23 C24 1.41(5) .
C23 C22 1.52(5) .
C30 C29 1.46(6) .
C30 C31 1.54(6) .
C30 H30A 0.9900 .
C30 H30B 0.9900 .
C41 C46 1.57(5) .
C41 C42 1.59(6) .
C41 H41 1.0000 .
C37 C36 1.49(7) .
C37 C38 1.52(6) .
C37 H37A 0.9900 .
C37 H37B 0.9900 .
C46 C45 1.54(6) .
C46 H46A 0.9900 .
C46 H46B 0.9900 .
C35 C36 1.56(6) .
C35 C40 1.63(6) .
C35 H35 1.0000 .
C44 C45 1.53(7) .
C44 C43 1.56(6) .
C44 H44A 0.9900 .
C44 H44B 0.9900 .
C31 C32 1.63(6) .
C31 H31A 0.9900 .
C31 H31B 0.9900 .
C39 C40 1.46(6) .
C39 C38 1.58(6) .
C39 H39A 0.9900 .
C39 H39B 0.9900 .
C6 C5 1.48(5) .
C6 C7 1.55(6) .
C6 H6A 0.9900 .
C6 H6B 0.9900 .
C17 C18 1.48(6) .
C17 C16 1.55(6) .
C17 H17A 0.9900 .
C17 H17B 0.9900 .
C40 H40A 0.9900 .
C40 H40B 0.9900 .
C18 C19 1.56(6) .
C18 H18A 0.9900 .
C18 H18B 0.9900 .
C42 C43 1.51(6) .
C42 H42A 0.9900 .
C42 H42B 0.9900 .
C14 C13 1.49(5) .
C14 H14A 0.9900 .
C14 H14B 0.9900 .
C38 H38A 0.9900 .
C38 H38B 0.9900 .
C43 H43A 0.9900 .
C43 H43B 0.9900 .
C22 C24 1.40(5) 2_656
C20 C19 1.42(7) .
C20 C21 1.58(6) .
C20 H20A 0.9900 .
C20 H20B 0.9900 .
C7 C8 1.48(5) .
C7 H7A 0.9900 .
C7 H7B 0.9900 .
C19 H19A 0.9900 .
C19 H19B 0.9900 .
C9 C4 1.50(6) .
C9 C8 1.58(6) .
C9 H9A 0.9900 .
C9 H9B 0.9900 .
C28 C29 1.71(7) .
C28 H28 1.0000 .
C10 H10 1.0000 .
C5 C4 1.49(3) .
C5 H5A 0.9900 .
C5 H5B 0.9900 .
C32 H32A 0.9900 .
C32 H32B 0.9900 .
C16 C21 1.54(5) .
C16 H16 1.0000 .
C45 H45A 0.9900 .
C45 H45B 0.9900 .
C36 H36A 0.9900 .
C36 H36B 0.9900 .
C21 H21A 0.9900 .
C21 H21B 0.9900 .
C13 C12 1.52(6) .
C13 H13A 0.9900 .
C13 H13B 0.9900 .
C8 H8A 0.9900 .
C8 H8B 0.9900 .
C12 H12A 0.9900 .
C12 H12B 0.9900 .
C24 Cl1 1.61(4) .
C4 H4 1.0000 .
C29 H29A 0.9900 .
C29 H29B 0.9900 .
